data_4128658
loop_
_publ_author_name
'Roy, Indranil'
'Bobbala, Sharan'
'Young, Ryan M.'
'Beldjoudi, Yassine'
'Nguyen, Minh T.'
'Cetin, M. Mustafa'
'Cooper, James A.'
'Allen, Sean'
'Anamimoghadam, Ommid'
'Scott, Evan A.'
'Wasielewski, Michael R.'
'Stoddart, J. Fraser'

_publ_section_title
;
 A Supramolecular Approach for Modulated Photoprotection, Lysosomal
 Delivery, and Photodynamic Activity of a Photosensitizer.
;
_journal_issue 31
_journal_name_full 'Journal of the American Chemical Society'
_journal_page_first 12296
_journal_page_last 12304
_journal_paper_doi 10.1021/jacs.9b03990
_journal_volume 141
_journal_year 2019
_chemical_formula_moiety '2(C24 H20 N2), 2(C16 H11 N2), 4(F6 P), C3 H6 O, 2(C2 H3 N)'
_chemical_formula_sum 'C87 H74 F24 N10 O P4'
_chemical_formula_weight 1855.44
_space_group_crystal_system monoclinic
_space_group_IT_number 13
_space_group_name_Hall '-P 2yc'
_space_group_name_H-M_alt 'P 1 2/c 1'
_atom_sites_solution_hydrogens mixed
_atom_sites_solution_primary direct
_audit_creation_date 2019-03-15
_audit_creation_method
;
Olex2 1.2
(compiled 2017.03.28 svn.r3405 for OlexSys, GUI svn.r5337)
;
_cell_angle_alpha 90
_cell_angle_beta 104.239(4)
_cell_angle_gamma 90
_cell_formula_units_Z 4
_cell_length_a 31.4603(19)
_cell_length_b 15.0357(9)
_cell_length_c 20.4599(10)
_cell_measurement_reflns_used 9936
_cell_measurement_temperature 100(2)
_cell_measurement_theta_max 65.117
_cell_measurement_theta_min 2.898
_cell_volume 9380.8(9)
_computing_cell_refinement 'SAINT V8.38A (?, 2016)'
_computing_data_collection 'APEX2 V2014.11-0 (Bruker, 2014)'
_computing_data_reduction 'SAINT V8.38A (?, 2016)'
_computing_molecular_graphics 'Olex2 (Dolomanov et al., 2009)'
_computing_publication_material 'Olex2 (Dolomanov et al., 2009)'
_computing_structure_refinement 'ShelXL (Sheldrick, 2015)'
_computing_structure_solution 'SIR2004 (Burla et al., 2007)'
_diffrn_ambient_temperature 100.01
_diffrn_detector_area_resol_mean 8
_diffrn_measured_fraction_theta_full 0.985
_diffrn_measured_fraction_theta_max 0.985
_diffrn_measurement_device_type 'Bruker Kappa APEX CCD area detector'
_diffrn_measurement_method '\w and \f scans'
_diffrn_radiation_type CuK\a
_diffrn_radiation_wavelength 1.54178
_diffrn_reflns_av_R_equivalents 0.0379
_diffrn_reflns_av_unetI/netI 0.0422
_diffrn_reflns_Laue_measured_fraction_full 0.985
_diffrn_reflns_Laue_measured_fraction_max 0.985
_diffrn_reflns_limit_h_max 36
_diffrn_reflns_limit_h_min -37
_diffrn_reflns_limit_k_max 17
_diffrn_reflns_limit_k_min -17
_diffrn_reflns_limit_l_max 18
_diffrn_reflns_limit_l_min -23
_diffrn_reflns_number 49019
_diffrn_reflns_point_group_measured_fraction_full 0.985
_diffrn_reflns_point_group_measured_fraction_max 0.985
_diffrn_reflns_theta_full 65.236
_diffrn_reflns_theta_max 65.236
_diffrn_reflns_theta_min 1.449
_exptl_absorpt_coefficient_mu 1.594
_exptl_absorpt_correction_T_max 0.7526
_exptl_absorpt_correction_T_min 0.5944
_exptl_absorpt_correction_type multi-scan
_exptl_absorpt_process_details
'SADABS-2016/2 (Bruker,2016/2) was used for absorption correction. wR2(int) was 0.1239 before and 0.0528 after correction. The Ratio of minimum to maximum transmission is 0.7898. The \l/2 correction factor is Not present.'
_exptl_crystal_colour red
_exptl_crystal_colour_primary red
_exptl_crystal_density_diffrn 1.314
_exptl_crystal_description needle
_exptl_crystal_F_000 3800
_exptl_crystal_recrystallization_method 'The material was recrystallised from --- by as supplied'
_exptl_crystal_size_max 0.323
_exptl_crystal_size_mid 0.1
_exptl_crystal_size_min 0.056
_refine_diff_density_max 0.833
_refine_diff_density_min -0.578
_refine_diff_density_rms 0.068
_refine_ls_extinction_method none
_refine_ls_goodness_of_fit_ref 1.038
_refine_ls_hydrogen_treatment mixed
_refine_ls_matrix_type full
_refine_ls_number_parameters 1230
_refine_ls_number_reflns 15796
_refine_ls_number_restraints 1302
_refine_ls_restrained_S_all 1.067
_refine_ls_R_factor_all 0.1122
_refine_ls_R_factor_gt 0.0925
_refine_ls_shift/su_max 0.001
_refine_ls_shift/su_mean 0.000
_refine_ls_structure_factor_coef Fsqd
_refine_ls_weighting_details 'w=1/[\s^2^(Fo^2^)+(0.1569P)^2^+10.2138P] where P=(Fo^2^+2Fc^2^)/3'
_refine_ls_weighting_scheme calc
_refine_ls_wR_factor_gt 0.2636
_refine_ls_wR_factor_ref 0.2865
_reflns_Friedel_coverage 0.000
_reflns_number_gt 11672
_reflns_number_total 15796
_reflns_threshold_expression 'I > 2\s(I)'
_cod_data_source_file ja9b03990_si_003.cif
_cod_data_source_block Ex_Por
_cod_database_code 4128658
_shelx_shelxl_version_number 2016/6
_shelx_space_group_comment
;
The symmetry employed for this shelxl refinement is uniquely defined
by the following loop, which should always be used as a source of
symmetry information in preference to the above space-group names.
They are only intended as comments.
;
_shelx_estimated_absorpt_t_max 0.916
_shelx_estimated_absorpt_t_min 0.627
_olex2_refinement_description
;
1. Fixed Uiso
 At 1.2 times of:
  All C(H) groups, All C(H,H) groups, All N(H) groups
 At 1.5 times of:
  All C(H,H,H) groups
2. Restrained distances
 F23-F27 \\sim F23-F26 \\sim F23-F25 \\sim F23-F24 \\sim F27-F26 \\sim F27-F22
\\sim F27-F24 \\sim F26-F25
 \\sim F26-F22 \\sim F25-F22 \\sim F25-F24 \\sim F22-F24
 with sigma of 0.02
 P5-F23 \\sim P5-F27 \\sim P5-F26 \\sim P5-F25 \\sim P5-F22 \\sim P5-F24
 with sigma of 0.01
 F1-F6 \\sim F1-F5 \\sim F1-F4 \\sim F1-F3 \\sim F6-F2 \\sim F6-F5 \\sim F2-F5
\\sim F2-F4 \\sim F2-F3 \\sim F5-F4
 with sigma of 0.02
 P1-F1 \\sim P1-F6 \\sim P1-F2 \\sim P1-F5 \\sim P1-F4 \\sim P1-F3
 with sigma of 0.01
 F2-F5 \\sim F2-F4 \\sim F2-F3 \\sim F2-F6 \\sim F5-F4 \\sim F5-F6 \\sim F5-F1
\\sim F4-F3 \\sim F4-F1 \\sim F3-F6
 \\sim F3-F1 \\sim F6-F1
 with sigma of 0.02
 P1-F2 \\sim P1-F5 \\sim P1-F4 \\sim P1-F3 \\sim P1-F6 \\sim P1-F1
 with sigma of 0.01
 F4A-F2A \\sim F4A-F5A \\sim F4A-F3A \\sim F4A-F1A \\sim F2A-F5A \\sim F2A-F3A
\\sim F2A-F6A \\sim F5A-F1A
 \\sim F5A-F6A \\sim F3A-F1A \\sim F3A-F6A \\sim F1A-F6A
 with sigma of 0.02
 P1-F4A \\sim P1-F2A \\sim P1-F5A \\sim P1-F3A \\sim P1-F1A \\sim P1-F6A
 with sigma of 0.01
3. Rigid body (RIGU) restrains
 All non-hydrogen atoms
 with sigma for 1-2 distances of 0.004 and sigma for 1-3 distances of 0.004
4. Others
 Sof(F1A)=Sof(F2A)=Sof(F3A)=Sof(F4A)=Sof(F5A)=Sof(F6A)=1-FVAR(1)
 Sof(F1)=Sof(F2)=Sof(F3)=Sof(F4)=Sof(F5)=Sof(F6)=FVAR(1)
 Fixed Sof: H3B(0.5) H4(0.5) H4A(0.5) P5(0.5) F22(0.5) F23(0.5) F24(0.5)
 F25(0.5) F26(0.5) F27(0.5) H3AA(0.5)
5.a Secondary CH2 refined with riding coordinates:
 C1(H1A,H1B), C18(H18A,H18B), C1A(H1AA,H1AB), C18A(H18C,H18D)
5.b Aromatic/amide H refined with riding coordinates:
 C2(H2), C3(H3), C5(H5), C6(H6), C8(H8), C9(H9), C11(H11), C12(H12), C14(H14),
 C15(H15), C16(H16), C17(H17), C20(H20), C21(H21), C23(H23), C24(H24), C2A(H2A),
  C3A(H3A), C5A(H5A), C6A(H6A), C8A(H8A), C9A(H9A), C11A(H11A), C12A(H12A),
 C14A(H14A), C15A(H15A), C16A(H16A), C17A(H17A), C20A(H20A), C21A(H21A),
 C23A(H23A), C24A(H24A), N3(H3B), N4(H4), C25(H25), C27(H27), C28(H28),
 C32(H32), C33(H33), C36(H36), C37(H37), C38(H38), C39(H39), C40(H40), N4A(H4A),
  C25A(H25A), C27A(H27A), C28A(H28A), C32A(H32A), C33A(H33A), C36A(H36A),
 C37A(H37A), C38A(H38A), C39A(H39A), C40A(H40A)
5.c Idealised Me refined as rotating group:
 C2S(H2SA,H2SB,H2SC), C3S(H3SA,H3SB,H3SC), C5S(H5SA,H5SB,H5SC), C7S(H7SA,H7SB,
 H7SC)
;
_olex2_date_sample_data_collection 2018-01-19
_olex2_date_sample_submission 2018-01-17
_olex2_diffrn_ambient_temperature_device 'Oxford Cryosystems'
_olex2_exptl_crystal_mounting_method 'The crystal was mounted on a MITIGEN holder in Paratone oil'
_olex2_submission_original_sample_id cx1172
_olex2_submission_special_instructions 'No special instructions were received'

loop_
_space_group_symop_operation_xyz
'x, y, z'
'-x, y, -z+1/2'
'-x, -y, -z'
'x, -y, z-1/2'

loop_
_atom_site_label
_atom_site_type_symbol
_atom_site_fract_x
_atom_site_fract_y
_atom_site_fract_z
_atom_site_U_iso_or_equiv
_atom_site_adp_type
_atom_site_occupancy
_atom_site_site_symmetry_order
_atom_site_calc_flag
_atom_site_refinement_flags_posn
_atom_site_refinement_flags_adp
_atom_site_refinement_flags_occupancy
_atom_site_disorder_assembly
_atom_site_disorder_group
N1 N 1.15925(13) 0.9265(4) 0.39229(18) 0.0815(12) Uani 1 1 d . U . . .
N2 N 0.79727(12) 1.0863(3) 0.28293(16) 0.0643(9) Uani 1 1 d . U . . .
C1 C 1.20689(16) 0.9065(5) 0.4135(2) 0.096(2) Uani 1 1 d . U . . .
H1A H 1.223662 0.954131 0.397718 0.115 Uiso 1 1 calc R . . . .
H1B H 1.212993 0.849661 0.393102 0.115 Uiso 1 1 calc R . . . .
C2 C 1.12919(17) 0.8616(5) 0.3845(2) 0.0842(14) Uani 1 1 d . U . . .
H2 H 1.138703 0.801571 0.390808 0.101 Uiso 1 1 calc R . . . .
C3 C 1.08518(16) 0.8795(4) 0.3676(2) 0.0753(13) Uani 1 1 d . U . . .
H3 H 1.064751 0.831814 0.361074 0.090 Uiso 1 1 calc R . . . .
C4 C 1.06999(14) 0.9672(4) 0.35984(17) 0.0633(11) Uani 1 1 d . U . . .
C5 C 1.10159(14) 1.0334(4) 0.36776(19) 0.0711(12) Uani 1 1 d . U . . .
H5 H 1.092966 1.093962 0.361848 0.085 Uiso 1 1 calc R . . . .
C6 C 1.14605(15) 1.0111(5) 0.3844(2) 0.0779(14) Uani 1 1 d . U . . .
H6 H 1.167358 1.057072 0.390222 0.093 Uiso 1 1 calc R . . . .
C7 C 1.02258(13) 0.9881(3) 0.34304(17) 0.0576(10) Uani 1 1 d . U . . .
C8 C 0.99149(17) 0.9229(4) 0.3355(3) 0.0917(18) Uani 1 1 d . U . . .
H8 H 1.000624 0.862610 0.342083 0.110 Uiso 1 1 calc R . . . .
C9 C 0.94741(16) 0.9419(4) 0.3185(3) 0.0864(16) Uani 1 1 d . U . . .
H9 H 0.926877 0.894506 0.313010 0.104 Uiso 1 1 calc R . . . .
C10 C 0.93241(13) 1.0275(3) 0.30936(17) 0.0566(9) Uani 1 1 d . U . . .
C11 C 0.96342(17) 1.0925(4) 0.3176(3) 0.0898(17) Uani 1 1 d . U . . .
H11 H 0.954319 1.152877 0.311696 0.108 Uiso 1 1 calc R . . . .
C12 C 1.00786(16) 1.0732(4) 0.3342(3) 0.0856(15) Uani 1 1 d . U . . .
H12 H 1.028455 1.120530 0.339559 0.103 Uiso 1 1 calc R . . . .
C13 C 0.88480(14) 1.0480(3) 0.29411(18) 0.0605(10) Uani 1 1 d . U . . .
C14 C 0.85307(14) 0.9818(4) 0.2861(2) 0.0678(11) Uani 1 1 d . U . . .
H14 H 0.861519 0.921411 0.283779 0.081 Uiso 1 1 calc R . . . .
C15 C 0.80990(15) 1.0015(4) 0.2816(2) 0.0685(11) Uani 1 1 d . U . . .
H15 H 0.788959 0.955017 0.277428 0.082 Uiso 1 1 calc R . . . .
C16 C 0.82593(16) 1.1530(4) 0.2836(2) 0.0728(12) Uani 1 1 d . U . . .
H16 H 0.816045 1.212888 0.280417 0.087 Uiso 1 1 calc R . . . .
C17 C 0.86953(15) 1.1346(4) 0.2888(2) 0.0690(12) Uani 1 1 d . U . . .
H17 H 0.889411 1.182158 0.288729 0.083 Uiso 1 1 calc R . . . .
C18 C 0.75311(14) 1.1076(4) 0.2943(2) 0.0680(12) Uani 1 1 d . U . . .
H18A H 0.731247 1.062687 0.272350 0.082 Uiso 1 1 calc R . . . .
H18B H 0.743144 1.166907 0.275648 0.082 Uiso 1 1 calc R . . . .
C19 C 0.75867(13) 1.1066(3) 0.3700(2) 0.0621(10) Uani 1 1 d . U . . .
C20 C 0.75364(15) 1.0279(4) 0.4023(2) 0.0726(12) Uani 1 1 d . U . . .
H20 H 0.743124 0.976276 0.376666 0.087 Uiso 1 1 calc R . . . .
C21 C 0.76400(16) 1.0246(4) 0.4723(2) 0.0785(13) Uani 1 1 d . U . . .
H21 H 0.760867 0.970323 0.494462 0.094 Uiso 1 1 calc R . . . .
C22 C 0.77892(13) 1.1002(4) 0.5101(2) 0.0757(13) Uani 1 1 d . U . . .
C23 C 0.78301(14) 1.1786(4) 0.4777(2) 0.0747(13) Uani 1 1 d . U . . .
H23 H 0.792976 1.230624 0.503230 0.090 Uiso 1 1 calc R . . . .
C24 C 0.77265(13) 1.1820(4) 0.4077(2) 0.0669(11) Uani 1 1 d . U . . .
H24 H 0.775180 1.236667 0.385669 0.080 Uiso 1 1 calc R . . . .
N1A N 0.28205(13) 0.5331(3) 0.30816(18) 0.0676(9) Uani 1 1 d . U . . .
N2A N 0.64323(12) 0.3956(3) 0.37158(16) 0.0581(8) Uani 1 1 d . U . . .
C1A C 0.24122(15) 0.5597(4) 0.3284(2) 0.0778(13) Uani 1 1 d . U . . .
H1AA H 0.228139 0.613212 0.303085 0.093 Uiso 1 1 calc R . . . .
H1AB H 0.219389 0.510968 0.318713 0.093 Uiso 1 1 calc R . . . .
C2A C 0.29615(15) 0.4488(3) 0.3156(2) 0.0676(11) Uani 1 1 d . U . . .
H2A H 0.276629 0.403314 0.322195 0.081 Uiso 1 1 calc R . . . .
C3A C 0.33800(14) 0.4267(3) 0.3140(2) 0.0611(10) Uani 1 1 d . U . . .
H3A H 0.346935 0.366196 0.318112 0.073 Uiso 1 1 calc R . . . .
C4A C 0.36781(14) 0.4926(3) 0.30629(16) 0.0532(9) Uani 1 1 d . U . . .
C5A C 0.35085(15) 0.5784(3) 0.29158(19) 0.0587(10) Uani 1 1 d . U . . .
H5A H 0.368683 0.623941 0.280232 0.070 Uiso 1 1 calc R . . . .
C6A C 0.30861(16) 0.5965(3) 0.2935(2) 0.0668(11) Uani 1 1 d . U . . .
H6A H 0.297669 0.655251 0.284364 0.080 Uiso 1 1 calc R . . . .
C7A C 0.41532(13) 0.4743(2) 0.31559(15) 0.0479(8) Uani 1 1 d . U . . .
C8A C 0.43137(14) 0.3886(2) 0.31170(18) 0.0516(8) Uani 1 1 d . U . . .
H8A H 0.411449 0.340236 0.300983 0.062 Uiso 1 1 calc R . . . .
C9A C 0.47573(13) 0.3732(2) 0.32320(17) 0.0505(8) Uani 1 1 d . U . . .
H9A H 0.485870 0.314149 0.320271 0.061 Uiso 1 1 calc R . . . .
C10A C 0.50624(13) 0.4425(2) 0.33910(15) 0.0461(8) Uani 1 1 d . U . . .
C11A C 0.48981(13) 0.5281(2) 0.34338(17) 0.0498(8) Uani 1 1 d . U . . .
H11A H 0.509653 0.576523 0.354757 0.060 Uiso 1 1 calc R . . . .
C12A C 0.44573(14) 0.5435(2) 0.33151(17) 0.0500(8) Uani 1 1 d . U . . .
H12A H 0.435573 0.602616 0.334140 0.060 Uiso 1 1 calc R . . . .
C13A C 0.55391(13) 0.4263(3) 0.35095(16) 0.0485(8) Uani 1 1 d . U . . .
C14A C 0.57176(14) 0.3418(3) 0.36329(18) 0.0541(9) Uani 1 1 d . U . . .
H14A H 0.553020 0.292702 0.364846 0.065 Uiso 1 1 calc R . . . .
C15A C 0.61608(14) 0.3278(3) 0.37331(19) 0.0566(9) Uani 1 1 d . U . . .
H15A H 0.627518 0.269251 0.381540 0.068 Uiso 1 1 calc R . . . .
C16A C 0.62750(14) 0.4788(3) 0.36018(18) 0.0573(9) Uani 1 1 d . U . . .
H16A H 0.647097 0.526800 0.359809 0.069 Uiso 1 1 calc R . . . .
C17A C 0.58336(14) 0.4950(3) 0.34907(16) 0.0517(8) Uani 1 1 d . U . . .
H17A H 0.572703 0.554006 0.339951 0.062 Uiso 1 1 calc R . . . .
C18A C 0.69154(15) 0.3800(4) 0.3858(2) 0.0686(11) Uani 1 1 d . U . . .
H18C H 0.704676 0.421546 0.358801 0.082 Uiso 1 1 calc R . . . .
H18D H 0.697206 0.318499 0.372786 0.082 Uiso 1 1 calc R . . . .
C19A C 0.71225(14) 0.3936(3) 0.4594(2) 0.0606(10) Uani 1 1 d . U . . .
C20A C 0.71156(13) 0.3260(3) 0.5052(2) 0.0576(9) Uani 1 1 d . U . . .
H20A H 0.699393 0.269876 0.489507 0.069 Uiso 1 1 calc R . . . .
C21A C 0.72845(13) 0.3395(3) 0.5738(2) 0.0582(9) Uani 1 1 d . U . . .
H21A H 0.728118 0.292345 0.604590 0.070 Uiso 1 1 calc R . . . .
C22A C 0.74575(14) 0.4212(3) 0.5975(2) 0.0634(10) Uani 1 1 d . U . . .
C23A C 0.74675(16) 0.4886(3) 0.5513(3) 0.0734(12) Uani 1 1 d . U . . .
H23A H 0.758631 0.544978 0.566923 0.088 Uiso 1 1 calc R . . . .
C24A C 0.73079(16) 0.4747(3) 0.4833(2) 0.0699(11) Uani 1 1 d . U . . .
H24A H 0.732458 0.520924 0.452438 0.084 Uiso 1 1 calc R . . . .
N3 N 0.94556(13) 0.9195(3) 0.48846(17) 0.0756(11) Uani 1 1 d . U . . .
H3B H 0.969469 0.951699 0.492933 0.091 Uiso 0.5 1 calc R . . . .
N4 N 1.03726(13) 0.8852(3) 0.52099(18) 0.0759(11) Uani 1 1 d . U . . .
H4 H 1.020017 0.931797 0.510564 0.091 Uiso 0.5 1 calc R . . . .
C25 C 0.89200(17) 1.0391(4) 0.4618(2) 0.0761(14) Uani 1 1 d . U . . .
H25 H 0.861307 1.049794 0.451275 0.091 Uiso 1 1 calc R . . . .
C26 C 0.90421(16) 0.9499(4) 0.4719(2) 0.0744(12) Uani 1 1 d . U . . .
C27 C 0.87363(17) 0.8771(5) 0.4694(2) 0.0856(15) Uani 1 1 d . U . . .
H27 H 0.842525 0.880556 0.458366 0.103 Uiso 1 1 calc R . . . .
C28 C 0.89860(18) 0.8027(5) 0.4861(3) 0.0898(15) Uani 1 1 d . U . . .
H28 H 0.888082 0.744170 0.489741 0.108 Uiso 1 1 calc R . . . .
C29 C 0.94386(17) 0.8288(4) 0.4971(2) 0.0795(13) Uani 1 1 d . U . . .
C30 C 0.98032(17) 0.7728(4) 0.5162(2) 0.0809(13) Uani 1 1 d . U . . .
C31 C 1.02314(18) 0.7978(4) 0.5258(2) 0.0798(13) Uani 1 1 d . U . . .
C32 C 1.06184(18) 0.7437(5) 0.5419(2) 0.0842(14) Uani 1 1 d . U . . .
H32 H 1.062780 0.681039 0.548025 0.101 Uiso 1 1 calc R . . . .
C33 C 1.09714(18) 0.7986(4) 0.5469(2) 0.0845(15) Uani 1 1 d . U . . .
H33 H 1.126897 0.779933 0.556849 0.101 Uiso 1 1 calc R . . . .
C34 C 1.08258(16) 0.8869(4) 0.5352(2) 0.0728(13) Uani 1 1 d . U . . .
C35 C 0.9719(2) 0.6751(5) 0.5289(3) 0.0946(16) Uani 1 1 d . U . . .
C36 C 0.9506(3) 0.6195(6) 0.4768(4) 0.132(3) Uani 1 1 d . U . . .
H36 H 0.940073 0.642442 0.432482 0.159 Uiso 1 1 calc R . . . .
C37 C 0.9448(4) 0.5286(6) 0.4901(5) 0.154(4) Uani 1 1 d . U . . .
H37 H 0.930913 0.490232 0.454316 0.185 Uiso 1 1 calc R . . . .
C38 C 0.9591(3) 0.4948(6) 0.5547(5) 0.132(3) Uani 1 1 d . U . . .
H38 H 0.953826 0.434392 0.563732 0.159 Uiso 1 1 calc R . . . .
C39 C 0.9810(3) 0.5497(5) 0.6056(4) 0.114(2) Uani 1 1 d . U . . .
H39 H 0.991954 0.526987 0.649842 0.137 Uiso 1 1 calc R . . . .
C40 C 0.9872(2) 0.6401(5) 0.5917(4) 0.0998(17) Uani 1 1 d . U . . .
H40 H 1.002421 0.677565 0.627186 0.120 Uiso 1 1 calc R . . . .
N3A N 0.53419(11) 0.3812(2) 0.51308(14) 0.0448(7) Uani 1 1 d . U . . .
N4A N 0.44337(10) 0.42955(19) 0.49390(13) 0.0433(6) Uani 1 1 d . U . . .
H4A H 0.468015 0.459003 0.497558 0.052 Uiso 0.5 1 calc R . . . .
C25A C 0.60778(12) 0.4459(3) 0.52729(17) 0.0480(8) Uani 1 1 d . U . . .
H25A H 0.637971 0.430910 0.535602 0.058 Uiso 1 1 calc R . . . .
C26A C 0.57906(12) 0.3758(2) 0.52613(16) 0.0452(8) Uani 1 1 d . U . . .
C27A C 0.59141(14) 0.2844(3) 0.5396(2) 0.0553(9) Uani 1 1 d . U . . .
H27A H 0.620422 0.261375 0.550372 0.066 Uiso 1 1 calc R . . . .
C28A C 0.55415(14) 0.2371(3) 0.5343(2) 0.0573(9) Uani 1 1 d . U . . .
H28A H 0.552387 0.174658 0.540185 0.069 Uiso 1 1 calc R . . . .
C29A C 0.51725(14) 0.2982(2) 0.51793(18) 0.0500(8) Uani 1 1 d . U . . .
C30A C 0.47329(14) 0.2777(2) 0.51015(18) 0.0509(8) Uani 1 1 d . U . . .
C31A C 0.43886(13) 0.3391(2) 0.49889(17) 0.0487(8) Uani 1 1 d . U . . .
C32A C 0.39293(13) 0.3179(3) 0.49040(19) 0.0545(9) Uani 1 1 d . U . . .
H32A H 0.380883 0.260136 0.491479 0.065 Uiso 1 1 calc R . . . .
C33A C 0.37058(13) 0.3942(3) 0.48077(18) 0.0518(8) Uani 1 1 d . U . . .
H33A H 0.339798 0.401019 0.474223 0.062 Uiso 1 1 calc R . . . .
C34A C 0.40237(12) 0.4648(3) 0.48223(16) 0.0477(8) Uani 1 1 d . U . . .
C35A C 0.46154(15) 0.1817(3) 0.5175(2) 0.0625(10) Uani 1 1 d . U . . .
C36A C 0.46166(19) 0.1218(3) 0.4666(3) 0.0835(15) Uani 1 1 d . U . . .
H36A H 0.468804 0.141299 0.426437 0.100 Uiso 1 1 calc R . . . .
C37A C 0.4514(2) 0.0333(4) 0.4737(4) 0.110(2) Uani 1 1 d . U . . .
H37A H 0.450331 -0.007346 0.437818 0.131 Uiso 1 1 calc R . . . .
C38A C 0.4428(2) 0.0044(4) 0.5329(4) 0.104(2) Uani 1 1 d . U . . .
H38A H 0.437371 -0.056876 0.538891 0.125 Uiso 1 1 calc R . . . .
C39A C 0.4420(2) 0.0633(4) 0.5826(4) 0.1045(19) Uani 1 1 d . U . . .
H39A H 0.435575 0.043634 0.623198 0.125 Uiso 1 1 calc R . . . .
C40A C 0.4505(2) 0.1514(4) 0.5742(3) 0.0867(15) Uani 1 1 d . U . . .
H40A H 0.448753 0.192558 0.608652 0.104 Uiso 1 1 calc R . . . .
P1 P 0.24354(7) 0.21729(10) 0.40004(7) 0.1011(6) Uani 1 1 d D U . . .
F1 F 0.2331(4) 0.1310(7) 0.3580(6) 0.146(6) Uani 0.474(12) 1 d D U . A 1
F2 F 0.2598(5) 0.3044(6) 0.4414(6) 0.161(6) Uani 0.474(12) 1 d D U . A 1
F3 F 0.2727(5) 0.2473(8) 0.3504(6) 0.202(8) Uani 0.474(12) 1 d D U . A 1
F4 F 0.2859(3) 0.1722(8) 0.4458(5) 0.129(4) Uani 0.474(12) 1 d D U . A 1
F5 F 0.2172(4) 0.1901(9) 0.4511(5) 0.117(5) Uani 0.474(12) 1 d D U . A 1
F6 F 0.2041(5) 0.2673(12) 0.3552(5) 0.308(12) Uani 0.474(12) 1 d D U . A 1
F1A F 0.2481(3) 0.1256(6) 0.3684(5) 0.105(3) Uani 0.526(12) 1 d D U . A 2
F2A F 0.2335(5) 0.3039(6) 0.4332(7) 0.290(10) Uani 0.526(12) 1 d D U . A 2
F3A F 0.2437(4) 0.2628(7) 0.3338(4) 0.214(8) Uani 0.526(12) 1 d D U . A 2
F4A F 0.2911(3) 0.2236(9) 0.4326(4) 0.190(6) Uani 0.526(12) 1 d D U . A 2
F5A F 0.2352(3) 0.1670(7) 0.4625(4) 0.100(3) Uani 0.526(12) 1 d D U . A 2
F6A F 0.1921(2) 0.2070(7) 0.3689(5) 0.146(4) Uani 0.526(12) 1 d D U . A 2
P2 P 0.81767(5) 0.57773(13) 0.84048(8) 0.0949(5) Uani 1 1 d . U . . .
F7 F 0.78320(17) 0.5009(3) 0.8278(2) 0.1364(16) Uani 1 1 d . U . . .
F8 F 0.85040(14) 0.6598(4) 0.8460(3) 0.170(2) Uani 1 1 d . U . . .
F9 F 0.80826(19) 0.6063(4) 0.9086(2) 0.1527(19) Uani 1 1 d . U . . .
F10 F 0.77965(13) 0.6430(3) 0.8018(2) 0.1236(13) Uani 1 1 d . U . . .
F11 F 0.82596(19) 0.5572(4) 0.7692(3) 0.171(2) Uani 1 1 d . U . . .
F12 F 0.8566(2) 0.5193(5) 0.8759(4) 0.230(4) Uani 1 1 d . U . . .
P3 P 0.68887(4) 0.12835(8) 0.69233(6) 0.0692(3) Uani 1 1 d . U . . .
F13 F 0.65981(11) 0.2072(2) 0.7108(2) 0.1009(10) Uani 1 1 d . U . . .
F14 F 0.71823(10) 0.0495(2) 0.67472(13) 0.0791(8) Uani 1 1 d . U . . .
F15 F 0.64599(12) 0.0716(2) 0.6649(2) 0.1155(13) Uani 1 1 d . U . . .
F16 F 0.68302(12) 0.1666(2) 0.61870(17) 0.1003(10) Uani 1 1 d . U . . .
F17 F 0.73154(11) 0.1906(3) 0.7156(2) 0.1084(11) Uani 1 1 d . U . . .
F18 F 0.69683(19) 0.0913(3) 0.76567(18) 0.1365(17) Uani 1 1 d . U . . .
P4 P 1.000000 0.3335(2) 0.750000 0.181(2) Uani 1 2 d S TU P . .
F19 F 1.0336(3) 0.4058(4) 0.7579(8) 0.335(7) Uani 1 1 d . U . . .
F20 F 0.9920(5) 0.3257(7) 0.6765(6) 0.314(6) Uani 1 1 d . U . . .
F21 F 0.96367(18) 0.2588(3) 0.7478(4) 0.195(3) Uani 1 1 d . U . . .
P5 P 0.48917(16) 0.10935(18) 0.2574(3) 0.1091(19) Uani 0.5 1 d D U . B -1
F22 F 0.5218(3) 0.1520(5) 0.3189(5) 0.131(3) Uani 0.5 1 d D U . B -1
F23 F 0.4542(4) 0.0630(6) 0.1999(4) 0.211(7) Uani 0.5 1 d D U . B -1
F24 F 0.4677(2) 0.0604(4) 0.3097(4) 0.114(2) Uani 0.5 1 d D U . B -1
F25 F 0.4569(3) 0.1897(4) 0.2534(4) 0.131(3) Uani 0.5 1 d D U . B -1
F26 F 0.5109(5) 0.1572(8) 0.2063(7) 0.257(8) Uani 0.5 1 d D U . B -1
F27 F 0.5207(3) 0.0284(4) 0.2586(5) 0.130(3) Uani 0.5 1 d D U . B -1
O1S O 0.30137(14) 0.3693(2) 0.64060(16) 0.0842(10) Uani 1 1 d . U . . .
C1S C 0.2882(2) 0.2970(4) 0.6233(2) 0.0781(13) Uani 1 1 d . U . . .
C2S C 0.3191(2) 0.2253(4) 0.6092(3) 0.0883(15) Uani 1 1 d . U . . .
H2SA H 0.320859 0.176516 0.641446 0.132 Uiso 1 1 calc GR . . . .
H2SB H 0.348407 0.250801 0.613758 0.132 Uiso 1 1 calc GR . . . .
H2SC H 0.308015 0.202672 0.563225 0.132 Uiso 1 1 calc GR . . . .
C3S C 0.2408(2) 0.2717(4) 0.6165(3) 0.0911(16) Uani 1 1 d . U . . .
H3SA H 0.228802 0.245193 0.572017 0.137 Uiso 1 1 calc GR . . . .
H3SB H 0.223886 0.324925 0.621452 0.137 Uiso 1 1 calc GR . . . .
H3SC H 0.238969 0.228568 0.651619 0.137 Uiso 1 1 calc GR . . . .
N1S N 0.65326(17) 0.1322(4) 0.4485(3) 0.0993(15) Uani 1 1 d . U . . .
C4S C 0.65953(18) 0.0688(4) 0.4804(3) 0.0834(14) Uani 1 1 d . U . . .
C5S C 0.6674(2) -0.0124(4) 0.5202(3) 0.0987(17) Uani 1 1 d . U . . .
H5SA H 0.639980 -0.032110 0.530182 0.148 Uiso 1 1 calc GR . . . .
H5SB H 0.689308 -0.000913 0.562531 0.148 Uiso 1 1 calc GR . . . .
H5SC H 0.678225 -0.058753 0.494790 0.148 Uiso 1 1 calc GR . . . .
N2S N 0.5662(2) 0.2909(3) 0.7866(2) 0.0973(15) Uani 1 1 d . U . . .
C6S C 0.56153(17) 0.2291(3) 0.7542(3) 0.0713(11) Uani 1 1 d . U . . .
C7S C 0.5567(2) 0.1511(4) 0.7129(3) 0.0956(18) Uani 1 1 d . U . . .
H7SA H 0.583233 0.142577 0.696606 0.143 Uiso 1 1 calc GR . . . .
H7SB H 0.531341 0.158081 0.674440 0.143 Uiso 1 1 calc GR . . . .
H7SC H 0.552345 0.099252 0.739559 0.143 Uiso 1 1 calc GR . . . .
H3AA H 0.523(3) 0.421(6) 0.501(4) 0.04(2) Uiso 0.5 1 d . . . . .

loop_
_atom_site_aniso_label
_atom_site_aniso_U_11
_atom_site_aniso_U_22
_atom_site_aniso_U_33
_atom_site_aniso_U_23
_atom_site_aniso_U_13
_atom_site_aniso_U_12
N1 0.056(2) 0.144(4) 0.0453(19) 0.002(2) 0.0142(16) 0.020(2)
N2 0.0555(19) 0.098(3) 0.0404(16) 0.0079(17) 0.0129(14) 0.0152(18)
C1 0.056(2) 0.181(6) 0.051(2) -0.005(3) 0.014(2) 0.032(3)
C2 0.065(3) 0.121(4) 0.063(3) -0.004(3) 0.010(2) 0.026(3)
C3 0.058(2) 0.106(4) 0.058(2) -0.007(2) 0.0066(19) 0.014(2)
C4 0.055(2) 0.106(3) 0.0303(17) 0.0056(19) 0.0129(15) 0.006(2)
C5 0.059(2) 0.115(4) 0.039(2) 0.007(2) 0.0132(17) 0.006(2)
C6 0.056(2) 0.141(4) 0.037(2) 0.007(2) 0.0133(17) -0.006(3)
C7 0.055(2) 0.089(3) 0.0314(16) 0.0002(17) 0.0155(15) 0.0080(19)
C8 0.058(3) 0.085(3) 0.127(5) 0.044(3) 0.015(3) 0.010(2)
C9 0.054(2) 0.091(3) 0.114(4) 0.044(3) 0.019(3) 0.008(2)
C10 0.055(2) 0.087(3) 0.0318(16) -0.0018(17) 0.0180(15) 0.0075(19)
C11 0.058(3) 0.081(3) 0.125(5) -0.035(3) 0.012(3) 0.007(2)
C12 0.058(2) 0.078(3) 0.116(4) -0.032(3) 0.012(3) -0.005(2)
C13 0.060(2) 0.091(3) 0.0351(18) 0.0029(18) 0.0192(16) 0.013(2)
C14 0.057(2) 0.090(3) 0.054(2) -0.016(2) 0.0100(18) 0.012(2)
C15 0.056(2) 0.092(3) 0.057(2) -0.013(2) 0.0126(18) 0.010(2)
C16 0.070(3) 0.095(3) 0.057(2) 0.027(2) 0.023(2) 0.023(2)
C17 0.062(2) 0.097(3) 0.054(2) 0.023(2) 0.0251(19) 0.013(2)
C18 0.055(2) 0.100(3) 0.050(2) 0.006(2) 0.0154(18) 0.021(2)
C19 0.0411(19) 0.095(3) 0.052(2) 0.0024(19) 0.0137(16) 0.017(2)
C20 0.061(2) 0.102(3) 0.057(2) 0.005(2) 0.0174(19) 0.008(2)
C21 0.064(3) 0.113(4) 0.059(2) 0.014(2) 0.017(2) 0.010(3)
C22 0.042(2) 0.135(4) 0.051(2) -0.004(2) 0.0131(17) 0.020(2)
C23 0.048(2) 0.111(4) 0.066(2) -0.013(2) 0.0148(19) 0.024(2)
C24 0.046(2) 0.091(3) 0.065(2) 0.002(2) 0.0163(18) 0.021(2)
N1A 0.065(2) 0.079(2) 0.0504(18) -0.0101(17) -0.0005(15) 0.0095(18)
N2A 0.0634(19) 0.073(2) 0.0412(16) -0.0063(15) 0.0182(14) 0.0004(16)
C1A 0.060(2) 0.098(4) 0.064(3) -0.014(2) -0.006(2) 0.010(2)
C2A 0.066(2) 0.070(3) 0.058(2) -0.014(2) 0.0006(19) -0.003(2)
C3A 0.065(2) 0.059(2) 0.051(2) -0.0119(18) 0.0006(18) 0.0009(19)
C4A 0.071(2) 0.055(2) 0.0296(16) -0.0046(14) 0.0039(15) 0.0070(17)
C5A 0.074(2) 0.058(2) 0.0416(19) 0.0038(16) 0.0096(17) 0.012(2)
C6A 0.083(3) 0.070(3) 0.042(2) 0.0018(18) 0.0047(19) 0.022(2)
C7A 0.067(2) 0.0472(19) 0.0277(15) 0.0017(13) 0.0087(14) 0.0049(16)
C8A 0.070(2) 0.0429(19) 0.0410(18) 0.0040(14) 0.0116(16) -0.0033(17)
C9A 0.068(2) 0.0412(19) 0.0423(18) 0.0024(14) 0.0140(16) 0.0037(16)
C10A 0.066(2) 0.0431(18) 0.0278(15) 0.0036(13) 0.0097(14) -0.0012(15)
C11A 0.069(2) 0.0446(19) 0.0365(16) -0.0004(14) 0.0131(16) -0.0027(17)
C12A 0.073(2) 0.0392(18) 0.0368(17) -0.0012(14) 0.0123(16) 0.0032(16)
C13A 0.065(2) 0.053(2) 0.0292(15) -0.0003(14) 0.0141(14) 0.0008(16)
C14A 0.066(2) 0.053(2) 0.0432(18) -0.0039(15) 0.0122(16) -0.0014(18)
C15A 0.067(2) 0.056(2) 0.048(2) -0.0054(17) 0.0172(17) 0.0025(18)
C16A 0.068(2) 0.067(2) 0.0409(19) -0.0020(17) 0.0210(17) -0.0080(19)
C17A 0.073(2) 0.052(2) 0.0312(16) -0.0018(14) 0.0147(15) -0.0026(18)
C18A 0.060(2) 0.088(3) 0.061(2) -0.008(2) 0.0213(19) 0.003(2)
C19A 0.053(2) 0.070(3) 0.062(2) -0.0069(19) 0.0190(18) 0.0028(19)
C20A 0.055(2) 0.051(2) 0.069(2) -0.0109(17) 0.0198(18) 0.0071(17)
C21A 0.054(2) 0.060(2) 0.064(2) 0.0002(18) 0.0194(18) 0.0126(18)
C22A 0.051(2) 0.072(3) 0.062(2) -0.0043(19) 0.0043(18) 0.0127(19)
C23A 0.073(3) 0.060(3) 0.078(3) -0.004(2) 0.001(2) -0.003(2)
C24A 0.070(3) 0.060(3) 0.074(3) 0.012(2) 0.007(2) -0.001(2)
N3 0.069(2) 0.115(3) 0.0410(17) 0.0017(19) 0.0096(16) 0.019(2)
N4 0.071(2) 0.112(3) 0.0462(18) 0.0055(19) 0.0171(17) 0.024(2)
C25 0.068(3) 0.124(4) 0.039(2) 0.008(2) 0.0185(19) 0.036(3)
C26 0.064(2) 0.122(4) 0.040(2) 0.000(2) 0.0172(18) 0.011(2)
C27 0.061(3) 0.134(4) 0.061(3) -0.009(3) 0.013(2) 0.019(3)
C28 0.074(3) 0.120(4) 0.076(3) -0.011(3) 0.019(2) 0.017(3)
C29 0.072(3) 0.111(4) 0.054(2) -0.010(2) 0.012(2) 0.028(3)
C30 0.071(3) 0.111(4) 0.061(3) -0.009(2) 0.015(2) 0.026(3)
C31 0.082(3) 0.109(4) 0.051(2) -0.004(2) 0.021(2) 0.016(3)
C32 0.078(3) 0.115(4) 0.063(3) 0.008(3) 0.024(2) 0.031(3)
C33 0.070(3) 0.127(4) 0.059(3) 0.012(3) 0.020(2) 0.038(3)
C34 0.061(2) 0.119(4) 0.040(2) 0.006(2) 0.0165(18) 0.032(3)
C35 0.091(4) 0.099(4) 0.093(4) -0.016(3) 0.020(3) 0.018(3)
C36 0.148(7) 0.115(5) 0.114(5) -0.028(4) -0.006(5) 0.025(5)
C37 0.177(9) 0.114(5) 0.147(6) -0.041(5) -0.006(6) 0.015(6)
C38 0.118(6) 0.122(6) 0.152(6) -0.015(5) 0.024(5) 0.009(5)
C39 0.117(5) 0.104(4) 0.123(5) -0.002(4) 0.033(4) 0.013(4)
C40 0.103(4) 0.101(4) 0.100(4) -0.001(3) 0.031(3) 0.013(3)
N3A 0.0593(18) 0.0384(16) 0.0364(15) 0.0023(12) 0.0111(13) 0.0053(14)
N4A 0.0525(16) 0.0412(15) 0.0363(14) 0.0010(11) 0.0109(12) -0.0004(12)
C25A 0.0510(19) 0.057(2) 0.0361(17) -0.0039(15) 0.0107(14) 0.0026(16)
C26A 0.0583(19) 0.0452(18) 0.0329(15) 0.0010(13) 0.0124(14) 0.0106(15)
C27A 0.061(2) 0.052(2) 0.054(2) 0.0031(16) 0.0143(17) 0.0122(17)
C28A 0.071(2) 0.0395(19) 0.061(2) 0.0050(16) 0.0162(19) 0.0087(17)
C29A 0.068(2) 0.0396(18) 0.0431(18) -0.0034(14) 0.0148(16) 0.0020(16)
C30A 0.069(2) 0.0385(18) 0.0451(18) 0.0001(14) 0.0130(16) -0.0001(16)
C31A 0.061(2) 0.0462(19) 0.0376(17) -0.0006(14) 0.0094(15) -0.0027(16)
C32A 0.059(2) 0.055(2) 0.050(2) -0.0016(16) 0.0128(17) -0.0084(17)
C33A 0.0486(19) 0.061(2) 0.0445(19) -0.0036(16) 0.0098(15) -0.0040(16)
C34A 0.056(2) 0.054(2) 0.0320(16) -0.0019(14) 0.0072(14) 0.0010(16)
C35A 0.067(3) 0.044(2) 0.076(3) 0.0032(18) 0.017(2) -0.0009(18)
C36A 0.094(4) 0.053(3) 0.115(4) -0.013(2) 0.047(3) -0.008(2)
C37A 0.130(5) 0.054(3) 0.167(6) -0.024(3) 0.080(5) -0.014(3)
C38A 0.101(4) 0.055(3) 0.173(6) 0.007(3) 0.067(4) -0.008(3)
C39A 0.131(5) 0.070(3) 0.123(5) 0.021(3) 0.052(4) -0.011(3)
C40A 0.117(4) 0.061(3) 0.090(3) 0.009(2) 0.040(3) -0.013(3)
P1 0.1610(17) 0.0809(10) 0.0600(8) 0.0065(6) 0.0244(9) -0.0171(10)
F1 0.118(10) 0.251(12) 0.074(6) -0.089(7) 0.031(6) -0.086(8)
F2 0.258(14) 0.074(6) 0.200(11) -0.003(6) 0.151(11) -0.046(7)
F3 0.340(19) 0.149(10) 0.187(13) 0.035(9) 0.197(14) 0.024(11)
F4 0.110(6) 0.152(10) 0.111(7) -0.038(6) -0.002(5) 0.022(6)
F5 0.106(7) 0.176(12) 0.075(5) -0.046(6) 0.033(5) -0.057(7)
F6 0.313(17) 0.52(3) 0.075(7) 0.080(12) 0.027(9) 0.26(2)
F1A 0.085(6) 0.118(6) 0.100(6) -0.036(4) -0.001(4) -0.006(4)
F2A 0.58(3) 0.071(7) 0.191(13) -0.024(7) 0.048(16) 0.037(11)
F3A 0.346(17) 0.167(10) 0.083(5) 0.054(5) -0.036(7) -0.164(11)
F4A 0.196(8) 0.272(15) 0.082(5) -0.006(7) -0.006(5) -0.174(9)
F5A 0.120(7) 0.106(6) 0.071(4) 0.003(3) 0.019(4) -0.039(5)
F6A 0.179(6) 0.157(8) 0.111(7) 0.037(5) 0.051(5) 0.074(6)
P2 0.0695(8) 0.1166(12) 0.0913(10) -0.0469(9) 0.0059(7) 0.0017(8)
F7 0.162(4) 0.123(3) 0.111(3) 0.013(2) 0.007(3) -0.035(3)
F8 0.089(3) 0.169(4) 0.239(6) -0.120(4) 0.016(3) -0.034(3)
F9 0.187(5) 0.179(5) 0.087(2) -0.022(3) 0.023(3) 0.066(4)
F10 0.102(3) 0.122(3) 0.125(3) 0.006(2) -0.013(2) -0.022(2)
F11 0.168(4) 0.220(6) 0.139(4) -0.095(4) 0.065(3) -0.066(4)
F12 0.193(5) 0.220(6) 0.211(6) -0.100(5) -0.075(4) 0.129(5)
P3 0.0723(7) 0.0637(7) 0.0731(7) 0.0039(5) 0.0210(6) 0.0059(6)
F13 0.092(2) 0.0728(19) 0.140(3) -0.0214(18) 0.032(2) 0.0081(16)
F14 0.0876(18) 0.0877(19) 0.0664(15) 0.0101(13) 0.0271(13) 0.0271(15)
F15 0.095(2) 0.097(2) 0.174(4) -0.054(2) 0.071(2) -0.0270(19)
F16 0.111(2) 0.092(2) 0.092(2) 0.0280(17) 0.0133(17) 0.0052(18)
F17 0.0785(19) 0.111(3) 0.121(3) -0.009(2) -0.0025(18) 0.0005(18)
F18 0.248(5) 0.104(3) 0.081(2) 0.0171(18) 0.084(3) 0.050(3)
P4 0.174(4) 0.0622(16) 0.280(6) 0.000 0.005(4) 0.000
F19 0.263(9) 0.090(4) 0.66(2) -0.002(8) 0.131(12) -0.053(5)
F20 0.419(16) 0.239(10) 0.269(9) 0.052(7) 0.053(10) 0.139(10)
F21 0.135(4) 0.094(3) 0.334(9) -0.059(4) 0.013(5) 0.001(3)
P5 0.169(6) 0.0453(12) 0.103(3) -0.0113(18) 0.015(3) -0.0017(18)
F22 0.104(5) 0.064(4) 0.202(8) -0.042(5) -0.009(5) -0.008(4)
F23 0.349(16) 0.091(6) 0.123(7) -0.028(5) -0.077(9) 0.028(8)
F24 0.119(5) 0.082(4) 0.136(6) -0.003(4) 0.020(4) 0.013(4)
F25 0.151(7) 0.050(3) 0.150(7) 0.000(4) -0.042(5) -0.006(4)
F26 0.40(2) 0.141(12) 0.284(15) 0.133(12) 0.178(17) 0.085(13)
F27 0.207(10) 0.045(3) 0.150(8) -0.002(4) 0.068(9) 0.022(4)
O1S 0.118(3) 0.070(2) 0.0598(18) -0.0021(15) 0.0126(18) -0.024(2)
C1S 0.118(4) 0.070(3) 0.043(2) 0.0033(19) 0.014(2) -0.019(3)
C2S 0.101(4) 0.103(4) 0.063(3) 0.005(3) 0.024(3) -0.014(3)
C3S 0.103(4) 0.095(4) 0.071(3) -0.003(3) 0.013(3) -0.012(3)
N1S 0.089(3) 0.078(3) 0.132(4) 0.006(3) 0.029(3) -0.006(3)
C4S 0.072(3) 0.078(3) 0.102(4) -0.010(3) 0.025(3) -0.007(3)
C5S 0.100(4) 0.091(4) 0.106(4) 0.004(3) 0.026(3) -0.007(3)
N2S 0.144(5) 0.058(2) 0.083(3) 0.005(2) 0.013(3) 0.001(3)
C6S 0.075(3) 0.063(3) 0.076(3) 0.007(2) 0.018(2) -0.004(2)
C7S 0.096(4) 0.085(4) 0.117(5) -0.024(3) 0.047(4) -0.025(3)

loop_
_atom_type_symbol
_atom_type_description
_atom_type_scat_dispersion_real
_atom_type_scat_dispersion_imag
_atom_type_scat_source
C C 0.0181 0.0091 'International Tables Vol C Tables 4.2.6.8 and 6.1.1.4'
H H 0.0000 0.0000 'International Tables Vol C Tables 4.2.6.8 and 6.1.1.4'
F F 0.0727 0.0534 'International Tables Vol C Tables 4.2.6.8 and 6.1.1.4'
N N 0.0311 0.0180 'International Tables Vol C Tables 4.2.6.8 and 6.1.1.4'
O O 0.0492 0.0322 'International Tables Vol C Tables 4.2.6.8 and 6.1.1.4'
P P 0.2955 0.4335 'International Tables Vol C Tables 4.2.6.8 and 6.1.1.4'

loop_
_geom_angle_atom_site_label_1
_geom_angle_atom_site_label_2
_geom_angle_atom_site_label_3
_geom_angle
_geom_angle_site_symmetry_1
_geom_angle_site_symmetry_3
C2 N1 C1 121.2(6) . .
C6 N1 C1 119.3(6) . .
C6 N1 C2 119.3(4) . .
C15 N2 C16 120.6(4) . .
C15 N2 C18 119.9(4) . .
C16 N2 C18 118.9(4) . .
N1 C1 H1A 109.8 . .
N1 C1 H1B 109.8 . .
N1 C1 C22 109.5(4) . 3_776
H1A C1 H1B 108.2 . .
C22 C1 H1A 109.8 3_776 .
C22 C1 H1B 109.8 3_776 .
N1 C2 H2 119.1 . .
N1 C2 C3 121.8(6) . .
C3 C2 H2 119.1 . .
C2 C3 H3 119.7 . .
C2 C3 C4 120.7(6) . .
C4 C3 H3 119.7 . .
C3 C4 C7 121.6(5) . .
C5 C4 C3 116.6(4) . .
C5 C4 C7 121.8(5) . .
C4 C5 H5 119.9 . .
C4 C5 C6 120.2(5) . .
C6 C5 H5 119.9 . .
N1 C6 C5 121.4(5) . .
N1 C6 H6 119.3 . .
C5 C6 H6 119.3 . .
C8 C7 C4 121.7(5) . .
C12 C7 C4 121.5(4) . .
C12 C7 C8 116.8(4) . .
C7 C8 H8 119.1 . .
C7 C8 C9 121.9(5) . .
C9 C8 H8 119.1 . .
C8 C9 H9 119.2 . .
C10 C9 C8 121.6(5) . .
C10 C9 H9 119.2 . .
C9 C10 C13 121.4(4) . .
C11 C10 C9 116.5(4) . .
C11 C10 C13 122.1(4) . .
C10 C11 H11 119.1 . .
C10 C11 C12 121.9(5) . .
C12 C11 H11 119.1 . .
C7 C12 C11 121.4(5) . .
C7 C12 H12 119.3 . .
C11 C12 H12 119.3 . .
C14 C13 C10 122.2(4) . .
C17 C13 C10 121.7(4) . .
C17 C13 C14 116.1(4) . .
C13 C14 H14 119.2 . .
C15 C14 C13 121.5(5) . .
C15 C14 H14 119.2 . .
N2 C15 C14 120.0(5) . .
N2 C15 H15 120.0 . .
C14 C15 H15 120.0 . .
N2 C16 H16 119.9 . .
N2 C16 C17 120.2(5) . .
C17 C16 H16 119.9 . .
C13 C17 H17 119.5 . .
C16 C17 C13 121.0(5) . .
C16 C17 H17 119.5 . .
N2 C18 H18A 110.5 . .
N2 C18 H18B 110.5 . .
N2 C18 C19 106.2(3) . .
H18A C18 H18B 108.7 . .
C19 C18 H18A 110.5 . .
C19 C18 H18B 110.5 . .
C20 C19 C18 119.9(5) . .
C24 C19 C18 120.2(5) . .
C24 C19 C20 119.6(4) . .
C19 C20 H20 120.1 . .
C19 C20 C21 119.9(5) . .
C21 C20 H20 120.1 . .
C20 C21 H21 119.8 . .
C20 C21 C22 120.4(5) . .
C22 C21 H21 119.8 . .
C21 C22 C1 119.5(6) . 3_776
C23 C22 C1 121.0(6) . 3_776
C23 C22 C21 119.4(4) . .
C22 C23 H23 119.9 . .
C22 C23 C24 120.3(5) . .
C24 C23 H23 119.9 . .
C19 C24 C23 120.5(5) . .
C19 C24 H24 119.8 . .
C23 C24 H24 119.8 . .
C2A N1A C1A 120.3(5) . .
C2A N1A C6A 119.2(4) . .
C6A N1A C1A 119.5(4) . .
C15A N2A C16A 120.3(4) . .
C15A N2A C18A 120.1(4) . .
C16A N2A C18A 119.6(4) . .
N1A C1A H1AA 110.3 . .
N1A C1A H1AB 110.3 . .
H1AA C1A H1AB 108.6 . .
C22A C1A N1A 106.9(3) 3_666 .
C22A C1A H1AA 110.3 3_666 .
C22A C1A H1AB 110.3 3_666 .
N1A C2A H2A 119.3 . .
N1A C2A C3A 121.4(5) . .
C3A C2A H2A 119.3 . .
C2A C3A H3A 119.7 . .
C2A C3A C4A 120.5(4) . .
C4A C3A H3A 119.7 . .
C3A C4A C7A 122.4(4) . .
C5A C4A C3A 116.5(4) . .
C5A C4A C7A 121.1(4) . .
C4A C5A H5A 120.0 . .
C6A C5A C4A 120.0(4) . .
C6A C5A H5A 120.0 . .
N1A C6A C5A 121.7(4) . .
N1A C6A H6A 119.2 . .
C5A C6A H6A 119.2 . .
C8A C7A C4A 122.1(4) . .
C8A C7A C12A 117.7(4) . .
C12A C7A C4A 120.1(3) . .
C7A C8A H8A 119.6 . .
C9A C8A C7A 120.8(4) . .
C9A C8A H8A 119.6 . .
C8A C9A H9A 119.3 . .
C8A C9A C10A 121.5(4) . .
C10A C9A H9A 119.3 . .
C9A C10A C13A 121.7(3) . .
C11A C10A C9A 117.2(4) . .
C11A C10A C13A 121.1(3) . .
C10A C11A H11A 119.3 . .
C12A C11A C10A 121.3(4) . .
C12A C11A H11A 119.3 . .
C7A C12A H12A 119.3 . .
C11A C12A C7A 121.4(3) . .
C11A C12A H12A 119.3 . .
C14A C13A C10A 121.9(4) . .
C14A C13A C17A 116.2(4) . .
C17A C13A C10A 121.8(3) . .
C13A C14A H14A 119.4 . .
C15A C14A C13A 121.2(4) . .
C15A C14A H14A 119.4 . .
N2A C15A C14A 120.7(4) . .
N2A C15A H15A 119.6 . .
C14A C15A H15A 119.6 . .
N2A C16A H16A 119.7 . .
N2A C16A C17A 120.5(4) . .
C17A C16A H16A 119.7 . .
C13A C17A H17A 119.5 . .
C16A C17A C13A 121.1(4) . .
C16A C17A H17A 119.5 . .
N2A C18A H18C 109.6 . .
N2A C18A H18D 109.6 . .
N2A C18A C19A 110.1(3) . .
H18C C18A H18D 108.1 . .
C19A C18A H18C 109.6 . .
C19A C18A H18D 109.6 . .
C20A C19A C18A 120.2(4) . .
C24A C19A C18A 121.1(4) . .
C24A C19A C20A 118.7(4) . .
C19A C20A H20A 119.6 . .
C21A C20A C19A 120.8(4) . .
C21A C20A H20A 119.6 . .
C20A C21A H21A 119.8 . .
C22A C21A C20A 120.3(4) . .
C22A C21A H21A 119.8 . .
C21A C22A C1A 120.8(5) . 3_666
C21A C22A C23A 118.7(4) . .
C23A C22A C1A 120.1(5) . 3_666
C22A C23A H23A 119.5 . .
C24A C23A C22A 120.9(4) . .
C24A C23A H23A 119.5 . .
C19A C24A H24A 119.7 . .
C23A C24A C19A 120.6(4) . .
C23A C24A H24A 119.7 . .
C26 N3 H3B 126.2 . .
C26 N3 C29 107.7(5) . .
C29 N3 H3B 126.2 . .
C31 N4 H4 125.3 . .
C34 N4 H4 125.3 . .
C34 N4 C31 109.4(5) . .
C26 C25 H25 115.1 . .
C34 C25 H25 115.1 3_776 .
C34 C25 C26 129.8(5) 3_776 .
N3 C26 C25 125.4(5) . .
N3 C26 C27 110.2(5) . .
C25 C26 C27 124.3(5) . .
C26 C27 H27 127.0 . .
C28 C27 C26 105.9(5) . .
C28 C27 H27 127.0 . .
C27 C28 H28 126.2 . .
C27 C28 C29 107.6(6) . .
C29 C28 H28 126.2 . .
N3 C29 C28 108.5(5) . .
N3 C29 C30 125.2(6) . .
C30 C29 C28 126.2(6) . .
C29 C30 C35 117.5(5) . .
C31 C30 C29 125.9(6) . .
C31 C30 C35 116.6(5) . .
N4 C31 C32 106.4(5) . .
C30 C31 N4 124.6(5) . .
C30 C31 C32 129.0(6) . .
C31 C32 H32 126.2 . .
C33 C32 C31 107.6(6) . .
C33 C32 H32 126.2 . .
C32 C33 H33 125.3 . .
C32 C33 C34 109.4(5) . .
C34 C33 H33 125.3 . .
N4 C34 C33 107.1(5) . .
C25 C34 N4 126.0(5) 3_776 .
C25 C34 C33 126.9(5) 3_776 .
C36 C35 C30 121.3(7) . .
C40 C35 C30 119.8(6) . .
C40 C35 C36 118.9(7) . .
C35 C36 H36 120.2 . .
C35 C36 C37 119.6(8) . .
C37 C36 H36 120.2 . .
C36 C37 H37 119.6 . .
C38 C37 C36 120.8(8) . .
C38 C37 H37 119.6 . .
C37 C38 H38 120.4 . .
C39 C38 C37 119.2(9) . .
C39 C38 H38 120.4 . .
C38 C39 H39 120.2 . .
C38 C39 C40 119.6(8) . .
C40 C39 H39 120.2 . .
C35 C40 C39 121.8(7) . .
C35 C40 H40 119.1 . .
C39 C40 H40 119.1 . .
C26A N3A H3AA 122(6) . .
C29A N3A C26A 109.4(3) . .
C29A N3A H3AA 128(6) . .
C31A N4A H4A 126.6 . .
C34A N4A H4A 126.6 . .
C34A N4A C31A 106.7(3) . .
C26A C25A H25A 116.2 . .
C34A C25A H25A 116.2 3_666 .
C34A C25A C26A 127.6(4) 3_666 .
N3A C26A C25A 126.4(3) . .
N3A C26A C27A 108.1(3) . .
C25A C26A C27A 125.5(4) . .
C26A C27A H27A 126.3 . .
C28A C27A C26A 107.4(4) . .
C28A C27A H27A 126.3 . .
C27A C28A H28A 125.9 . .
C27A C28A C29A 108.3(3) . .
C29A C28A H28A 125.9 . .
N3A C29A C28A 106.8(4) . .
N3A C29A C30A 126.1(4) . .
C30A C29A C28A 127.0(4) . .
C29A C30A C31A 125.6(3) . .
C29A C30A C35A 117.6(4) . .
C31A C30A C35A 116.7(4) . .
N4A C31A C30A 125.1(4) . .
N4A C31A C32A 109.1(3) . .
C30A C31A C32A 125.8(4) . .
C31A C32A H32A 126.2 . .
C33A C32A C31A 107.6(4) . .
C33A C32A H32A 126.2 . .
C32A C33A H33A 126.6 . .
C32A C33A C34A 106.8(3) . .
C34A C33A H33A 126.6 . .
N4A C34A C25A 125.4(4) . 3_666
N4A C34A C33A 109.7(3) . .
C25A C34A C33A 124.9(4) 3_666 .
C36A C35A C30A 120.3(4) . .
C40A C35A C30A 121.5(4) . .
C40A C35A C36A 118.2(5) . .
C35A C36A H36A 119.9 . .
C35A C36A C37A 120.3(6) . .
C37A C36A H36A 119.9 . .
C36A C37A H37A 120.1 . .
C38A C37A C36A 119.9(6) . .
C38A C37A H37A 120.1 . .
C37A C38A H38A 120.1 . .
C39A C38A C37A 119.9(5) . .
C39A C38A H38A 120.1 . .
C38A C39A H39A 120.0 . .
C38A C39A C40A 119.9(6) . .
C40A C39A H39A 120.0 . .
C35A C40A C39A 121.7(6) . .
C35A C40A H40A 119.2 . .
C39A C40A H40A 119.2 . .
F1 P1 F2 173.3(6) . .
F1 P1 F3 87.7(5) . .
F1 P1 F4 90.2(5) . .
F2 P1 F3 86.9(5) . .
F2 P1 F4 85.6(5) . .
F4 P1 F3 87.9(5) . .
F5 P1 F1 94.5(5) . .
F5 P1 F2 90.8(5) . .
F5 P1 F3 177.0(6) . .
F5 P1 F4 90.1(5) . .
F5 P1 F6 92.5(6) . .
F6 P1 F1 92.7(6) . .
F6 P1 F2 91.2(6) . .
F6 P1 F3 89.4(6) . .
F6 P1 F4 176.0(7) . .
F1A P1 F5A 87.8(5) . .
F1A P1 F6A 86.3(4) . .
F2A P1 F1A 172.6(7) . .
F2A P1 F5A 87.4(5) . .
F2A P1 F6A 87.8(6) . .
F3A P1 F1A 90.4(5) . .
F3A P1 F2A 93.4(6) . .
F3A P1 F5A 170.5(5) . .
F3A P1 F6A 85.0(5) . .
F4A P1 F1A 93.4(5) . .
F4A P1 F2A 92.3(6) . .
F4A P1 F3A 98.4(5) . .
F4A P1 F5A 91.0(4) . .
F4A P1 F6A 176.5(5) . .
F5A P1 F6A 85.5(4) . .
F7 P2 F8 174.2(3) . .
F7 P2 F10 88.1(2) . .
F7 P2 F11 88.1(3) . .
F8 P2 F10 87.2(3) . .
F9 P2 F7 94.4(3) . .
F9 P2 F8 89.1(3) . .
F9 P2 F10 89.4(3) . .
F9 P2 F11 175.0(4) . .
F11 P2 F8 88.0(3) . .
F11 P2 F10 86.3(3) . .
F12 P2 F7 95.5(4) . .
F12 P2 F8 89.0(4) . .
F12 P2 F9 92.4(3) . .
F12 P2 F10 175.8(4) . .
F12 P2 F11 91.7(4) . .
F13 P3 F17 89.01(19) . .
F14 P3 F13 179.3(2) . .
F14 P3 F17 90.68(19) . .
F15 P3 F13 89.77(19) . .
F15 P3 F14 90.57(18) . .
F15 P3 F16 88.2(2) . .
F15 P3 F17 175.9(2) . .
F16 P3 F13 90.9(2) . .
F16 P3 F14 89.62(18) . .
F16 P3 F17 87.9(2) . .
F18 P3 F13 90.2(2) . .
F18 P3 F14 89.24(18) . .
F18 P3 F15 94.0(3) . .
F18 P3 F16 177.5(3) . .
F18 P3 F17 89.9(3) . .
F19 P4 F19 86.8(7) . 2_756
F19 P4 F21 91.5(4) 2_756 .
F19 P4 F21 175.1(6) 2_756 2_756
F19 P4 F21 91.5(4) . 2_756
F19 P4 F21 175.1(6) . .
F20 P4 F19 90.5(7) 2_756 .
F20 P4 F19 90.5(7) . 2_756
F20 P4 F19 96.1(8) 2_756 2_756
F20 P4 F19 96.1(8) . .
F20 P4 F20 170.9(9) . 2_756
F20 P4 F21 88.5(6) . .
F20 P4 F21 88.5(6) 2_756 2_756
F20 P4 F21 85.1(5) 2_756 .
F20 P4 F21 85.1(5) . 2_756
F21 P4 F21 90.5(4) 2_756 .
F22 P5 F23 175.1(6) . .
F22 P5 F24 87.2(5) . .
F22 P5 F25 90.9(4) . .
F22 P5 F26 92.3(6) . .
F22 P5 F27 91.0(5) . .
F23 P5 F24 87.9(5) . .
F23 P5 F25 88.8(5) . .
F23 P5 F27 89.4(5) . .
F25 P5 F24 90.9(4) . .
F25 P5 F27 177.9(6) . .
F26 P5 F23 92.5(6) . .
F26 P5 F24 179.3(6) . .
F26 P5 F25 89.7(5) . .
F26 P5 F27 89.3(5) . .
F27 P5 F24 90.1(4) . .
O1S C1S C2S 120.8(6) . .
O1S C1S C3S 121.4(6) . .
C3S C1S C2S 117.7(5) . .
C1S C2S H2SA 109.5 . .
C1S C2S H2SB 109.5 . .
C1S C2S H2SC 109.5 . .
H2SA C2S H2SB 109.5 . .
H2SA C2S H2SC 109.5 . .
H2SB C2S H2SC 109.5 . .
C1S C3S H3SA 109.5 . .
C1S C3S H3SB 109.5 . .
C1S C3S H3SC 109.5 . .
H3SA C3S H3SB 109.5 . .
H3SA C3S H3SC 109.5 . .
H3SB C3S H3SC 109.5 . .
N1S C4S C5S 179.3(7) . .
C4S C5S H5SA 109.5 . .
C4S C5S H5SB 109.5 . .
C4S C5S H5SC 109.5 . .
H5SA C5S H5SB 109.5 . .
H5SA C5S H5SC 109.5 . .
H5SB C5S H5SC 109.5 . .
N2S C6S C7S 178.5(6) . .
C6S C7S H7SA 109.5 . .
C6S C7S H7SB 109.5 . .
C6S C7S H7SC 109.5 . .
H7SA C7S H7SB 109.5 . .
H7SA C7S H7SC 109.5 . .
H7SB C7S H7SC 109.5 . .

loop_
_geom_bond_atom_site_label_1
_geom_bond_atom_site_label_2
_geom_bond_distance
_geom_bond_site_symmetry_2
N1 C1 1.485(6) .
N1 C2 1.341(8) .
N1 C6 1.335(8) .
N2 C15 1.337(6) .
N2 C16 1.346(7) .
N2 C18 1.499(5) .
C1 H1A 0.9900 .
C1 H1B 0.9900 .
C1 C22 1.519(6) 3_776
C2 H2 0.9500 .
C2 C3 1.369(7) .
C3 H3 0.9500 .
C3 C4 1.398(7) .
C4 C5 1.388(7) .
C4 C7 1.480(6) .
C5 H5 0.9500 .
C5 C6 1.396(7) .
C6 H6 0.9500 .
C7 C8 1.367(7) .
C7 C12 1.357(7) .
C8 H8 0.9500 .
C8 C9 1.374(7) .
C9 H9 0.9500 .
C9 C10 1.367(7) .
C10 C11 1.363(7) .
C10 C13 1.485(6) .
C11 H11 0.9500 .
C11 C12 1.386(7) .
C12 H12 0.9500 .
C13 C14 1.391(7) .
C13 C17 1.383(7) .
C14 H14 0.9500 .
C14 C15 1.371(6) .
C15 H15 0.9500 .
C16 H16 0.9500 .
C16 C17 1.377(6) .
C17 H17 0.9500 .
C18 H18A 0.9900 .
C18 H18B 0.9900 .
C18 C19 1.515(6) .
C19 C20 1.383(7) .
C19 C24 1.382(7) .
C20 H20 0.9500 .
C20 C21 1.390(7) .
C21 H21 0.9500 .
C21 C22 1.391(8) .
C22 C23 1.374(8) .
C23 H23 0.9500 .
C23 C24 1.389(6) .
C24 H24 0.9500 .
N1A C1A 1.497(6) .
N1A C2A 1.339(6) .
N1A C6A 1.349(7) .
N2A C15A 1.336(6) .
N2A C16A 1.345(6) .
N2A C18A 1.494(6) .
C1A H1AA 0.9900 .
C1A H1AB 0.9900 .
C1A C22A 1.498(6) 3_666
C2A H2A 0.9500 .
C2A C3A 1.366(7) .
C3A H3A 0.9500 .
C3A C4A 1.400(6) .
C4A C5A 1.399(6) .
C4A C7A 1.485(6) .
C5A H5A 0.9500 .
C5A C6A 1.367(7) .
C6A H6A 0.9500 .
C7A C8A 1.393(5) .
C7A C12A 1.397(6) .
C8A H8A 0.9500 .
C8A C9A 1.377(6) .
C9A H9A 0.9500 .
C9A C10A 1.400(5) .
C10A C11A 1.398(5) .
C10A C13A 1.479(6) .
C11A H11A 0.9500 .
C11A C12A 1.367(6) .
C12A H12A 0.9500 .
C13A C14A 1.387(6) .
C13A C17A 1.395(6) .
C14A H14A 0.9500 .
C14A C15A 1.375(6) .
C15A H15A 0.9500 .
C16A H16A 0.9500 .
C16A C17A 1.373(6) .
C17A H17A 0.9500 .
C18A H18C 0.9900 .
C18A H18D 0.9900 .
C18A C19A 1.500(6) .
C19A C20A 1.387(6) .
C19A C24A 1.387(6) .
C20A H20A 0.9500 .
C20A C21A 1.387(6) .
C21A H21A 0.9500 .
C21A C22A 1.382(6) .
C22A C23A 1.392(7) .
C23A H23A 0.9500 .
C23A C24A 1.373(7) .
C24A H24A 0.9500 .
N3 H3B 0.8800 .
N3 C26 1.341(6) .
N3 C29 1.378(8) .
N4 H4 0.8800 .
N4 C31 1.398(8) .
N4 C34 1.383(6) .
C25 H25 0.9500 .
C25 C26 1.396(8) .
C25 C34 1.363(8) 3_776
C26 C27 1.450(8) .
C27 H27 0.9500 .
C27 C28 1.361(8) .
C28 H28 0.9500 .
C28 C29 1.440(8) .
C29 C30 1.399(7) .
C30 C31 1.365(8) .
C30 C35 1.526(9) .
C31 C32 1.434(7) .
C32 H32 0.9500 .
C32 C33 1.367(9) .
C33 H33 0.9500 .
C33 C34 1.406(8) .
C35 C36 1.390(10) .
C35 C40 1.363(9) .
C36 H36 0.9500 .
C36 C37 1.416(13) .
C37 H37 0.9500 .
C37 C38 1.382(13) .
C38 H38 0.9500 .
C38 C39 1.374(11) .
C39 H39 0.9500 .
C39 C40 1.411(10) .
C40 H40 0.9500 .
N3A C26A 1.373(5) .
N3A C29A 1.370(5) .
N3A H3AA 0.71(8) .
N4A H4A 0.8800 .
N4A C31A 1.374(5) .
N4A C34A 1.360(5) .
C25A H25A 0.9500 .
C25A C26A 1.385(5) .
C25A C34A 1.383(5) 3_666
C26A C27A 1.437(5) .
C27A H27A 0.9500 .
C27A C28A 1.352(6) .
C28A H28A 0.9500 .
C28A C29A 1.454(6) .
C29A C30A 1.388(6) .
C30A C31A 1.398(6) .
C30A C35A 1.507(6) .
C31A C32A 1.448(6) .
C32A H32A 0.9500 .
C32A C33A 1.334(6) .
C33A H33A 0.9500 .
C33A C34A 1.454(5) .
C35A C36A 1.376(7) .
C35A C40A 1.368(7) .
C36A H36A 0.9500 .
C36A C37A 1.386(8) .
C37A H37A 0.9500 .
C37A C38A 1.374(10) .
C38A H38A 0.9500 .
C38A C39A 1.353(10) .
C39A H39A 0.9500 .
C39A C40A 1.371(8) .
C40A H40A 0.9500 .
P1 F1 1.546(8) .
P1 F2 1.575(8) .
P1 F3 1.593(7) .
P1 F4 1.581(7) .
P1 F5 1.541(8) .
P1 F6 1.546(8) .
P1 F1A 1.545(7) .
P1 F2A 1.536(7) .
P1 F3A 1.521(7) .
P1 F4A 1.485(7) .
P1 F5A 1.561(7) .
P1 F6A 1.596(7) .
P2 F7 1.562(5) .
P2 F8 1.593(5) .
P2 F9 1.554(4) .
P2 F10 1.599(5) .
P2 F11 1.574(5) .
P2 F12 1.537(5) .
P3 F13 1.599(3) .
P3 F14 1.598(3) .
P3 F15 1.578(4) .
P3 F16 1.580(3) .
P3 F17 1.609(4) .
P3 F18 1.562(4) .
P4 F19 1.497(7) 2_756
P4 F19 1.497(7) .
P4 F20 1.467(12) 2_756
P4 F20 1.467(12) .
P4 F21 1.595(6) 2_756
P4 F21 1.595(6) .
P5 F22 1.554(6) .
P5 F23 1.563(6) .
P5 F24 1.580(6) .
P5 F25 1.567(6) .
P5 F26 1.558(7) .
P5 F27 1.567(6) .
O1S C1S 1.185(6) .
C1S C2S 1.526(8) .
C1S C3S 1.513(8) .
C2S H2SA 0.9800 .
C2S H2SB 0.9800 .
C2S H2SC 0.9800 .
C3S H3SA 0.9800 .
C3S H3SB 0.9800 .
C3S H3SC 0.9800 .
N1S C4S 1.145(8) .
C4S C5S 1.454(9) .
C5S H5SA 0.9800 .
C5S H5SB 0.9800 .
C5S H5SC 0.9800 .
N2S C6S 1.130(7) .
C6S C7S 1.430(8) .
C7S H7SA 0.9800 .
C7S H7SB 0.9800 .
C7S H7SC 0.9800 .

loop_
_smtbx_masks_void_nr
_smtbx_masks_void_average_x
_smtbx_masks_void_average_y
_smtbx_masks_void_average_z
_smtbx_masks_void_volume
_smtbx_masks_void_count_electrons
1 0.000 0.500 -0.696 1164.5 267.9
2 0.360 0.120 0.262 100.9 27.4
3 0.360 0.880 0.762 100.9 27.7
4 0.640 0.120 0.238 100.9 27.5
5 0.640 0.880 0.738 100.9 27.8
